data_7714435
loop_
_publ_author_name
'Vorobyova, Anna'
'Lyssenko, Konstantin'
'Chistyakov, Gregory'
'Morozov, Igor V.'
'Ovchenkov, Yevgeny'
'Vasilchikova, Tatyana M.'
'Koo, Hyun-Joo'
'Whangbo, Mike'
'Volkova, Olga S.'
'Vasiliev, Alexander'

_publ_section_title
;
 Combination of Organic and Inorganic Cations in Synthesis of Transition
 Metal Nitrates: Preparation and Characterization of Canted Rectangular
 Ising Antiferromagnet (PyH)CsCo2(NO3)6
;
_journal_name_full 'Dalton Transactions'
_journal_paper_doi 10.1039/D3DT03159D
_journal_year 2023
_chemical_formula_sum 'C5 H10 N8 Ni2 O18'
_chemical_formula_weight 587.63
_space_group_crystal_system orthorhombic
_space_group_IT_number 62
_space_group_name_Hall '-P 2ac 2n'
_space_group_name_H-M_alt 'P n m a'
_atom_sites_solution_hydrogens mixed
_audit_creation_method SHELXL-2018/3
_audit_update_record
;
2023-08-28 deposited with the CCDC.	2023-11-09 downloaded from the CCDC.
;
_cell_angle_alpha 90
_cell_angle_beta 90
_cell_angle_gamma 90
_cell_formula_units_Z 4
_cell_length_a 8.658(3)
_cell_length_b 11.869(4)
_cell_length_c 17.593(6)
_cell_measurement_reflns_used 3269
_cell_measurement_temperature 120(2)
_cell_measurement_theta_max 28.66
_cell_measurement_theta_min 2.322
_cell_volume 1807.9(11)
_computing_structure_refinement 'SHELXL-2018/3 (Sheldrick, 2018)'
_diffrn_ambient_temperature 120(2)
_diffrn_measured_fraction_theta_full 1.000
_diffrn_measured_fraction_theta_max 1.000
_diffrn_measurement_device_type 'Bruker D8 Quest with Photon III detector'
_diffrn_measurement_method '\f and \w shutterless scans'
_diffrn_radiation_type MoK\a
_diffrn_radiation_wavelength 0.71073
_diffrn_reflns_av_R_equivalents 0.1207
_diffrn_reflns_av_unetI/netI 0.0909
_diffrn_reflns_Laue_measured_fraction_full 1.000
_diffrn_reflns_Laue_measured_fraction_max 1.000
_diffrn_reflns_limit_h_max 11
_diffrn_reflns_limit_h_min -11
_diffrn_reflns_limit_k_max 16
_diffrn_reflns_limit_k_min -14
_diffrn_reflns_limit_l_max 24
_diffrn_reflns_limit_l_min -24
_diffrn_reflns_number 16446
_diffrn_reflns_point_group_measured_fraction_full 1.000
_diffrn_reflns_point_group_measured_fraction_max 1.000
_diffrn_reflns_theta_full 25.242
_diffrn_reflns_theta_max 28.998
_diffrn_reflns_theta_min 2.070
_diffrn_source 'micro-focus sealed X-ray tube'
_exptl_absorpt_coefficient_mu 2.201
_exptl_absorpt_correction_T_max 0.7461
_exptl_absorpt_correction_T_min 0.5611
_exptl_absorpt_correction_type multi-scan
_exptl_absorpt_process_details
;
 SADABS 2016/2: Krause, L., Herbst-Irmer, R., Sheldrick G.M. & Stalke D.,
 J. Appl. Cryst. 48 (2015) 3-10
;
_exptl_crystal_colour green
_exptl_crystal_density_diffrn 2.159
_exptl_crystal_description block
_exptl_crystal_F_000 1184
_exptl_crystal_size_max 0.430
_exptl_crystal_size_mid 0.320
_exptl_crystal_size_min 0.220
_refine_diff_density_max 0.616
_refine_diff_density_min -0.996
_refine_diff_density_rms 0.140
_refine_ls_extinction_method none
_refine_ls_goodness_of_fit_ref 1.036
_refine_ls_hydrogen_treatment constr
_refine_ls_matrix_type full
_refine_ls_number_parameters 160
_refine_ls_number_reflns 2505
_refine_ls_number_restraints 0
_refine_ls_restrained_S_all 1.036
_refine_ls_R_factor_all 0.0740
_refine_ls_R_factor_gt 0.0494
_refine_ls_shift/su_max 0.000
_refine_ls_shift/su_mean 0.000
_refine_ls_structure_factor_coef Fsqd
_refine_ls_weighting_details 'w=1/[\s^2^(Fo^2^)+2.1008P] where P=(Fo^2^+2Fc^2^)/3'
_refine_ls_weighting_scheme calc
_refine_ls_wR_factor_gt 0.1040
_refine_ls_wR_factor_ref 0.1195
_reflns_Friedel_coverage 0.000
_reflns_number_gt 1780
_reflns_number_total 2505
_reflns_threshold_expression 'I > 2\s(I)'
_cod_data_source_file d3dt03159d2.cif
_cod_data_source_block ninh4
_cod_original_cell_volume 1807.8(10)
_cod_database_code 7714435
_shelx_shelxl_version_number 2018/3
_shelx_space_group_comment
;
The symmetry employed for this shelxl refinement is uniquely defined
by the following loop, which should always be used as a source of
symmetry information in preference to the above space-group names.
They are only intended as comments.
;
_shelx_estimated_absorpt_t_min 0.451
_shelx_estimated_absorpt_t_max 0.643

loop_
_space_group_symop_operation_xyz
'x, y, z'
'-x+1/2, -y, z+1/2'
'-x, y+1/2, -z'
'x+1/2, -y+1/2, -z+1/2'
'-x, -y, -z'
'x-1/2, y, -z-1/2'
'x, -y-1/2, z'
'-x-1/2, y-1/2, z-1/2'

loop_
_atom_site_label
_atom_site_type_symbol
_atom_site_fract_x
_atom_site_fract_y
_atom_site_fract_z
_atom_site_U_iso_or_equiv
_atom_site_adp_type
_atom_site_occupancy
_atom_site_site_symmetry_order
_atom_site_calc_flag
_atom_site_refinement_flags_posn
_atom_site_refinement_flags_adp
_atom_site_refinement_flags_occupancy
_atom_site_disorder_assembly
_atom_site_disorder_group
Ni1 Ni 0.21568(5) 0.49995(4) 0.31320(2) 0.01211(14) Uani 1 1 d . . . . .
O7 O 0.1946(3) 0.6588(2) 0.26508(15) 0.0172(5) Uani 1 1 d . . . . .
O9 O 0.2550(3) 0.3400(2) 0.35446(15) 0.0172(5) Uani 1 1 d . . . . .
N4 N 0.1944(5) 0.250000 0.3299(2) 0.0138(9) Uani 1 2 d S T P . .
O4 O -0.0112(3) 0.4924(2) 0.28295(15) 0.0166(5) Uani 1 1 d . . . . .
N3 N 0.2468(5) 0.750000 0.2934(3) 0.0161(9) Uani 1 2 d S T P . .
O10 O 0.0867(4) 0.250000 0.2849(2) 0.0161(7) Uani 1 2 d S T P . .
O6 O -0.0865(3) 0.4012(2) 0.38459(14) 0.0184(6) Uani 1 1 d . . . . .
O3 O 0.4032(3) 0.6034(2) 0.48853(15) 0.0220(6) Uani 1 1 d . . . . .
O2 O 0.4233(3) 0.5278(2) 0.37573(14) 0.0160(5) Uani 1 1 d . . . . .
O5 O -0.2476(3) 0.4356(2) 0.29348(14) 0.0154(5) Uani 1 1 d . . . . .
O8 O 0.3402(5) 0.750000 0.3452(2) 0.0273(10) Uani 1 2 d S T P . .
O1 O 0.1969(3) 0.5589(2) 0.42283(14) 0.0184(6) Uani 1 1 d . . . . .
N2 N -0.1124(3) 0.4418(3) 0.32189(17) 0.0140(6) Uani 1 1 d . . . . .
N1 N 0.3442(3) 0.5641(3) 0.43136(17) 0.0155(6) Uani 1 1 d . . . . .
N1S N 0.3285(6) 0.250000 0.6011(3) 0.0362(15) Uani 1 2 d S T P . .
H1SA H 0.413440 0.250001 0.628548 0.043 Uiso 1 2 calc R U P . .
C4S C 0.0636(6) 0.250000 0.5210(3) 0.0208(11) Uani 1 2 d S T P . .
H4SA H -0.031743 0.250000 0.494237 0.025 Uiso 1 2 calc R U P . .
C3S C 0.1322(5) 0.3500(4) 0.5403(2) 0.0244(9) Uani 1 1 d . . . . .
H3SA H 0.086533 0.419341 0.525266 0.029 Uiso 1 1 calc R U . . .
C2S C 0.2655(5) 0.3499(4) 0.5808(3) 0.0313(11) Uani 1 1 d . . . . .
H2SA H 0.313839 0.418740 0.594668 0.038 Uiso 1 1 calc R U . . .
N5 N 0.0886(5) 0.250000 0.1190(2) 0.0187(9) Uani 1 2 d S T P . .
H3N H 0.134148 0.314570 0.140332 0.022 Uiso 1 1 d R U . . .
H2N H 0.097118 0.250000 0.065762 0.022 Uiso 1 2 d R U P . .
H1N H -0.019102 0.250000 0.125992 0.022 Uiso 1 2 d R U P . .

loop_
_atom_site_aniso_label
_atom_site_aniso_U_11
_atom_site_aniso_U_22
_atom_site_aniso_U_33
_atom_site_aniso_U_23
_atom_site_aniso_U_13
_atom_site_aniso_U_12
Ni1 0.0115(2) 0.0104(2) 0.0145(2) -0.00063(17) -0.00087(15) -0.00057(16)
O7 0.0238(14) 0.0075(13) 0.0205(14) 0.0001(10) -0.0047(10) -0.0015(10)
O9 0.0188(14) 0.0105(14) 0.0224(14) -0.0001(10) -0.0058(10) -0.0033(10)
N4 0.016(2) 0.015(2) 0.011(2) 0.000 0.0020(15) 0.000
O4 0.0134(13) 0.0174(14) 0.0189(13) 0.0049(10) 0.0000(9) -0.0020(10)
N3 0.022(2) 0.010(2) 0.016(2) 0.000 0.0011(17) 0.000
O10 0.0140(19) 0.015(2) 0.0190(19) 0.000 -0.0042(14) 0.000
O6 0.0195(14) 0.0224(15) 0.0133(13) 0.0020(11) -0.0023(10) 0.0029(11)
O3 0.0250(15) 0.0254(16) 0.0157(13) -0.0057(11) -0.0074(11) 0.0010(11)
O2 0.0137(13) 0.0168(14) 0.0175(13) -0.0030(10) 0.0006(10) 0.0007(9)
O5 0.0089(11) 0.0165(14) 0.0208(13) 0.0017(10) -0.0025(9) -0.0012(10)
O8 0.031(2) 0.018(2) 0.033(2) 0.000 -0.0165(18) 0.000
O1 0.0127(13) 0.0249(16) 0.0176(13) -0.0021(11) 0.0004(9) 0.0004(10)
N2 0.0121(15) 0.0130(16) 0.0168(15) 0.0002(12) -0.0035(11) -0.0009(11)
N1 0.0153(15) 0.0145(16) 0.0167(15) -0.0008(12) -0.0001(11) -0.0009(12)
N1S 0.011(2) 0.079(5) 0.019(3) 0.000 -0.0040(18) 0.000
C4S 0.018(3) 0.025(3) 0.019(3) 0.000 -0.007(2) 0.000
C3S 0.023(2) 0.019(2) 0.031(2) 0.0020(16) 0.0070(16) 0.0033(15)
C2S 0.022(2) 0.034(3) 0.038(3) -0.019(2) 0.0067(18) -0.0098(18)
N5 0.021(2) 0.020(3) 0.015(2) 0.000 -0.0030(17) 0.000

loop_
_atom_type_symbol
_atom_type_description
_atom_type_scat_dispersion_real
_atom_type_scat_dispersion_imag
_atom_type_scat_source
C C 0.0033 0.0016 'International Tables Vol C Tables 4.2.6.8 and 6.1.1.4'
H H 0.0000 0.0000 'International Tables Vol C Tables 4.2.6.8 and 6.1.1.4'
N N 0.0061 0.0033 'International Tables Vol C Tables 4.2.6.8 and 6.1.1.4'
O O 0.0106 0.0060 'International Tables Vol C Tables 4.2.6.8 and 6.1.1.4'
Ni Ni 0.3393 1.1124 'International Tables Vol C Tables 4.2.6.8 and 6.1.1.4'

loop_
_geom_angle_atom_site_label_1
_geom_angle_atom_site_label_2
_geom_angle_atom_site_label_3
_geom_angle
_geom_angle_site_symmetry_1
_geom_angle_site_symmetry_3
_geom_angle_publ_flag
O4 Ni1 O5 83.91(10) . 6_656 ?
O4 Ni1 O1 100.58(10) . . ?
O5 Ni1 O1 175.10(10) 6_656 . ?
O4 Ni1 O9 102.17(10) . . ?
O5 Ni1 O9 87.34(11) 6_656 . ?
O1 Ni1 O9 89.77(11) . . ?
O4 Ni1 O7 81.29(10) . . ?
O5 Ni1 O7 88.77(11) 6_656 . ?
O1 Ni1 O7 93.83(11) . . ?
O9 Ni1 O7 174.48(11) . . ?
O4 Ni1 O2 162.57(11) . . ?
O5 Ni1 O2 113.52(10) 6_656 . ?
O1 Ni1 O2 62.01(10) . . ?
O9 Ni1 O2 79.74(10) . . ?
O7 Ni1 O2 98.26(10) . . ?
N3 O7 Ni1 125.5(2) . . ?
N4 O9 Ni1 126.0(2) . . ?
O10 N4 O9 122.5(2) . . ?
O10 N4 O9 122.5(2) . 7_565 ?
O9 N4 O9 115.0(4) . 7_565 ?
N2 O4 Ni1 123.2(2) . . ?
O8 N3 O7 121.9(2) . 7_575 ?
O8 N3 O7 121.9(2) . . ?
O7 N3 O7 116.3(4) 7_575 . ?
N1 O2 Ni1 89.75(19) . . ?
N2 O5 Ni1 118.7(2) . 6_556 ?
N1 O1 Ni1 92.72(19) . . ?
O6 N2 O4 123.3(3) . . ?
O6 N2 O5 119.9(3) . . ?
O4 N2 O5 116.8(3) . . ?
O3 N1 O2 122.6(3) . . ?
O3 N1 O1 122.0(3) . . ?
O2 N1 O1 115.4(3) . . ?
C2S N1S C2S 122.4(5) 7_565 . ?
C2S N1S H1SA 118.8 7_565 . ?
C2S N1S H1SA 118.8 . . ?
C3S C4S C3S 120.1(5) . 7_565 ?
C3S C4S H4SA 119.9 . . ?
C3S C4S H4SA 119.9 7_565 . ?
C2S C3S C4S 119.9(4) . . ?
C2S C3S H3SA 120.1 . . ?
C4S C3S H3SA 120.1 . . ?
C3S C2S N1S 118.9(4) . . ?
C3S C2S H2SA 120.6 . . ?
N1S C2S H2SA 120.6 . . ?
H3N N5 H2N 111.4 . . ?
H3N N5 H1N 111.4 . . ?
H2N N5 H1N 102.0 . . ?
H3N N5 H3N 109.2 . 7_565 ?
H2N N5 H3N 111.4 . 7_565 ?
H1N N5 H3N 111.4 . 7_565 ?

loop_
_geom_bond_atom_site_label_1
_geom_bond_atom_site_label_2
_geom_bond_distance
_geom_bond_site_symmetry_2
_geom_bond_publ_flag
Ni1 O4 2.037(3) . ?
Ni1 O5 2.051(3) 6_656 ?
Ni1 O1 2.058(3) . ?
Ni1 O9 2.061(3) . ?
Ni1 O7 2.074(3) . ?
Ni1 O2 2.133(3) . ?
O7 N3 1.275(3) . ?
O9 N4 1.266(3) . ?
N4 O10 1.223(5) . ?
O4 N2 1.264(4) . ?
N3 O8 1.218(6) . ?
O6 N2 1.224(4) . ?
O3 N1 1.221(4) . ?
O2 N1 1.270(4) . ?
O5 N2 1.275(4) . ?
O1 N1 1.285(4) . ?
N1S C2S 1.353(6) 7_565 ?
N1S C2S 1.353(6) . ?
N1S H1SA 0.8800 . ?
C4S C3S 1.370(5) . ?
C4S C3S 1.370(5) 7_565 ?
C4S H4SA 0.9500 . ?
C3S C2S 1.357(6) . ?
C3S H3SA 0.9500 . ?
C2S H2SA 0.9500 . ?
N5 H3N 0.9400 . ?
N5 H2N 0.9401 . ?
N5 H1N 0.9401 . ?
N5 H3N 0.9400 7_565 ?

loop_
_geom_hbond_atom_site_label_D
_geom_hbond_atom_site_label_H
_geom_hbond_atom_site_label_A
_geom_hbond_distance_DH
_geom_hbond_distance_HA
_geom_hbond_distance_DA
_geom_hbond_angle_DHA
_geom_hbond_site_symmetry_A
_geom_hbond_publ_flag
N1S H1SA O8 0.88 2.18 3.020(6) 159.0 5_666 yes
N5 H3N O5 0.94 2.11 3.039(4) 167.7 6_656 yes
N5 H2N O3 0.94 2.21 2.882(4) 127.8 2_564 yes
N5 H2N O3 0.94 2.21 2.882(4) 127.8 8_655 yes
N5 H1N O9 0.94 2.25 3.114(5) 151.6 6_556 yes
N5 H1N O9 0.94 2.25 3.114(5) 151.6 4_455 yes
N5 H1N N4 0.94 2.60 3.529(6) 170.1 6_556 yes
